data_2231357
loop_
_publ_author_name
'Dong, Zhi-Yun'
'Yang, Yu'
'Gao, Guo-Hua'

_publ_section_title
;
 1-(2-Ureidoethyl)quinolinium tetraphenylborate
;
_journal_coeditor_code XU5255
_journal_issue 8
_journal_name_full 'Acta Crystallographica Section E'
_journal_page_first o2031
_journal_paper_doi 10.1107/S1600536811027218
_journal_volume 67
_journal_year 2011
_chemical_formula_iupac 'C12 H14 N3 O +, C24 H20 B -'
_chemical_formula_moiety 'C12 H14 N3 O +, C24 H20 B -'
_chemical_formula_sum 'C36 H34 B N3 O'
_chemical_formula_weight 535.47
_chemical_name_common
;
1-(2-Ureidoethyl)quinolinium tetraphenylborate
;
_chemical_name_systematic
;
1-[2-(carbamoylamino)ethyl]quinolinium tetraphenylboranuide
;
_space_group_IT_number 41
_symmetry_cell_setting orthorhombic
_symmetry_space_group_name_Hall 'A 2 -2ab'
_symmetry_space_group_name_H-M 'A b a 2'
_atom_sites_solution_hydrogens geom
_atom_sites_solution_primary direct
_atom_sites_solution_secondary difmap
_cell_angle_alpha 90.00
_cell_angle_beta 90.00
_cell_angle_gamma 90.00
_cell_formula_units_Z 8
_cell_length_a 25.5434(11)
_cell_length_b 18.7954(8)
_cell_length_c 12.0837(5)
_cell_measurement_reflns_used 5127
_cell_measurement_temperature 173(2)
_cell_measurement_theta_max 25.0
_cell_measurement_theta_min 1.6
_cell_volume 5801.4(4)
_computing_cell_refinement 'CrystalClear (Rigaku, 2005)'
_computing_data_collection 'CrystalClear (Rigaku, 2005)'
_computing_data_reduction 'CrystalClear (Rigaku, 2005)'
_computing_molecular_graphics 'SHELXTL (Sheldrick, 2008)'
_computing_publication_material 'SHELXTL (Sheldrick, 2008)'
_computing_structure_refinement 'SHELXTL (Sheldrick, 2008)'
_computing_structure_solution 'SHELXTL (Sheldrick, 2008)'
_diffrn_ambient_temperature 173(2)
_diffrn_measured_fraction_theta_full 0.999
_diffrn_measured_fraction_theta_max 0.999
_diffrn_measurement_device_type 'Rigaku Saturn CCD'
_diffrn_measurement_method '\w scans'
_diffrn_radiation_monochromator graphite
_diffrn_radiation_source 'fine-focus sealed tube'
_diffrn_radiation_type MoK\a
_diffrn_radiation_wavelength 0.71073
_diffrn_reflns_av_R_equivalents 0.0392
_diffrn_reflns_av_sigmaI/netI 0.0186
_diffrn_reflns_limit_h_max 30
_diffrn_reflns_limit_h_min -29
_diffrn_reflns_limit_k_max 22
_diffrn_reflns_limit_k_min -21
_diffrn_reflns_limit_l_max 14
_diffrn_reflns_limit_l_min -14
_diffrn_reflns_number 32920
_diffrn_reflns_theta_full 25.00
_diffrn_reflns_theta_max 25.00
_diffrn_reflns_theta_min 1.59
_exptl_absorpt_coefficient_mu 0.074
_exptl_absorpt_correction_type none
_exptl_crystal_colour colorless
_exptl_crystal_density_diffrn 1.226
_exptl_crystal_density_method 'not measured'
_exptl_crystal_description block
_exptl_crystal_F_000 2272
_exptl_crystal_size_max 0.40
_exptl_crystal_size_mid 0.18
_exptl_crystal_size_min 0.13
_refine_diff_density_max 0.167
_refine_diff_density_min -0.128
_refine_ls_extinction_method none
_refine_ls_goodness_of_fit_ref 1.059
_refine_ls_hydrogen_treatment constr
_refine_ls_matrix_type full
_refine_ls_number_parameters 370
_refine_ls_number_reflns 2700
_refine_ls_number_restraints 1
_refine_ls_restrained_S_all 1.058
_refine_ls_R_factor_all 0.0342
_refine_ls_R_factor_gt 0.0273
_refine_ls_shift/su_max 0.000
_refine_ls_shift/su_mean 0.000
_refine_ls_structure_factor_coef Fsqd
_refine_ls_weighting_details 'calc w=1/[\s^2^(Fo^2^)+(0.0339P)^2^+1.8667P] where P=(Fo^2^+2Fc^2^)/3'
_refine_ls_weighting_scheme calc
_refine_ls_wR_factor_gt 0.0650
_refine_ls_wR_factor_ref 0.0697
_reflns_number_gt 2428
_reflns_number_total 2700
_reflns_threshold_expression I>2sigma(I)
_cod_data_source_file xu5255.cif
_cod_data_source_block I
_cod_original_sg_symbol_Hall 'A 2 -2ac'
_cod_database_code 2231357
_cod_database_fobs_code 2231357

loop_
_symmetry_equiv_pos_as_xyz
'x, y, z'
'-x, -y, z'
'x+1/2, -y+1/2, z'
'-x+1/2, y+1/2, z'
'x, y+1/2, z+1/2'
'-x, -y+1/2, z+1/2'
'x+1/2, -y+1, z+1/2'
'-x+1/2, y+1, z+1/2'

loop_
_atom_site_type_symbol
_atom_site_label
_atom_site_fract_x
_atom_site_fract_y
_atom_site_fract_z
_atom_site_U_iso_or_equiv
_atom_site_adp_type
_atom_site_calc_flag
_atom_site_refinement_flags
_atom_site_occupancy
_atom_site_symmetry_multiplicity
B B1 0.36506(9) 0.28381(12) 0.1753(2) 0.0305(5) Uani d . 1 1
N N3 0.19822(8) -0.07125(10) 0.54551(19) 0.0488(5) Uani d . 1 1
H H3A 0.2089 -0.0718 0.6147 0.059 Uiso calc R 1 1
H H3B 0.1739 -0.1013 0.5234 0.059 Uiso calc R 1 1
C C1 0.38950(7) 0.20251(10) 0.18152(17) 0.0280(4) Uani d . 1 1
C C2 0.44354(8) 0.19105(10) 0.19212(17) 0.0325(5) Uani d . 1 1
H H2A 0.4658 0.2313 0.1985 0.039 Uiso calc R 1 1
C C3 0.46596(9) 0.12399(11) 0.19376(18) 0.0364(5) Uani d . 1 1
H H3C 0.5029 0.1191 0.1999 0.044 Uiso calc R 1 1
C C4 0.43460(9) 0.06419(11) 0.18648(19) 0.0367(5) Uani d . 1 1
H H4A 0.4496 0.0180 0.1879 0.044 Uiso calc R 1 1
C C5 0.38123(9) 0.07275(11) 0.1771(2) 0.0373(5) Uani d . 1 1
H H5A 0.3592 0.0322 0.1723 0.045 Uiso calc R 1 1
C C6 0.35952(8) 0.14047(11) 0.17453(18) 0.0317(5) Uani d . 1 1
H H6A 0.3226 0.1448 0.1677 0.038 Uiso calc R 1 1
C C7 0.39097(8) 0.33034(11) 0.27733(18) 0.0314(5) Uani d . 1 1
C C8 0.40921(8) 0.40028(11) 0.2654(2) 0.0367(5) Uani d . 1 1
H H8A 0.4063 0.4228 0.1953 0.044 Uiso calc R 1 1
C C9 0.43147(9) 0.43786(13) 0.3533(2) 0.0471(6) Uani d . 1 1
H H9A 0.4434 0.4851 0.3418 0.057 Uiso calc R 1 1
C C10 0.43627(9) 0.40757(15) 0.4555(2) 0.0494(7) Uani d . 1 1
H H10A 0.4510 0.4337 0.5151 0.059 Uiso calc R 1 1
C C11 0.41931(10) 0.33815(15) 0.4710(2) 0.0481(6) Uani d . 1 1
H H11A 0.4230 0.3160 0.5412 0.058 Uiso calc R 1 1
C C12 0.39687(9) 0.30122(12) 0.38328(19) 0.0402(5) Uani d . 1 1
H H12A 0.3850 0.2540 0.3958 0.048 Uiso calc R 1 1
C C13 0.37940(8) 0.32221(10) 0.05635(18) 0.0299(4) Uani d . 1 1
C C14 0.35195(9) 0.38272(11) 0.02078(19) 0.0369(5) Uani d . 1 1
H H14A 0.3247 0.4007 0.0663 0.044 Uiso calc R 1 1
C C15 0.36284(10) 0.41740(12) -0.0777(2) 0.0437(6) Uani d . 1 1
H H15A 0.3437 0.4588 -0.0976 0.052 Uiso calc R 1 1
C C16 0.40143(10) 0.39196(13) -0.1469(2) 0.0491(6) Uani d . 1 1
H H16A 0.4085 0.4148 -0.2155 0.059 Uiso calc R 1 1
C C17 0.42949(10) 0.33316(13) -0.1151(2) 0.0481(6) Uani d . 1 1
H H17A 0.4563 0.3151 -0.1619 0.058 Uiso calc R 1 1
C C18 0.41890(8) 0.29986(11) -0.0149(2) 0.0363(5) Uani d . 1 1
H H18A 0.4396 0.2600 0.0059 0.044 Uiso calc R 1 1
C C19 0.30087(8) 0.27991(10) 0.18398(19) 0.0300(4) Uani d . 1 1
C C20 0.27153(8) 0.29676(11) 0.27789(19) 0.0360(5) Uani d . 1 1
H H20A 0.2893 0.3118 0.3428 0.043 Uiso calc R 1 1
C C21 0.21687(9) 0.29227(12) 0.2799(2) 0.0429(6) Uani d . 1 1
H H21A 0.1983 0.3047 0.3452 0.051 Uiso calc R 1 1
C C22 0.18979(9) 0.27008(12) 0.1880(2) 0.0438(6) Uani d . 1 1
H H22A 0.1527 0.2673 0.1891 0.053 Uiso calc R 1 1
C C23 0.21741(9) 0.25180(12) 0.0939(2) 0.0412(6) Uani d . 1 1
H H23A 0.1993 0.2358 0.0299 0.049 Uiso calc R 1 1
C C24 0.27154(8) 0.25679(11) 0.09271(19) 0.0347(5) Uani d . 1 1
H H24A 0.2896 0.2439 0.0270 0.042 Uiso calc R 1 1
C C25 0.13503(10) 0.11765(11) 0.38478(19) 0.0393(5) Uani d . 1 1
H H25A 0.1572 0.1149 0.4477 0.047 Uiso calc R 1 1
C C26 0.08270(10) 0.13228(11) 0.3999(2) 0.0426(6) Uani d . 1 1
H H26A 0.0689 0.1380 0.4723 0.051 Uiso calc R 1 1
C C27 0.05106(10) 0.13850(11) 0.3102(2) 0.0392(5) Uani d . 1 1
H H27A 0.0153 0.1512 0.3196 0.047 Uiso calc R 1 1
C C28 0.07092(8) 0.12627(11) 0.20353(18) 0.0325(5) Uani d . 1 1
C C29 0.12449(8) 0.10883(10) 0.19089(18) 0.0317(5) Uani d . 1 1
C C30 0.14452(10) 0.09501(13) 0.08501(19) 0.0427(6) Uani d . 1 1
H H30A 0.1803 0.0829 0.0756 0.051 Uiso calc R 1 1
C C31 0.11207(11) 0.09919(14) -0.0041(2) 0.0529(7) Uani d . 1 1
H H31A 0.1258 0.0900 -0.0758 0.063 Uiso calc R 1 1
C C32 0.05902(11) 0.11660(15) 0.0070(2) 0.0524(7) Uani d . 1 1
H H32A 0.0372 0.1192 -0.0566 0.063 Uiso calc R 1 1
C C33 0.03888(10) 0.12971(13) 0.1085(2) 0.0448(6) Uani d . 1 1
H H33A 0.0029 0.1413 0.1159 0.054 Uiso calc R 1 1
C C34 0.21205(9) 0.09099(14) 0.2790(2) 0.0498(6) Uani d . 1 1
H H34A 0.2300 0.1128 0.3432 0.060 Uiso calc R 1 1
H H34B 0.2269 0.1122 0.2109 0.060 Uiso calc R 1 1
C C35 0.22221(10) 0.01157(14) 0.2788(2) 0.0515(6) Uani d . 1 1
H H35A 0.2089 -0.0087 0.2086 0.062 Uiso calc R 1 1
H H35B 0.2605 0.0035 0.2808 0.062 Uiso calc R 1 1
C C36 0.21909(8) -0.02431(11) 0.4730(2) 0.0358(5) Uani d . 1 1
N N1 0.15554(7) 0.10719(9) 0.28474(15) 0.0349(4) Uani d . 1 1
N N2 0.19846(7) -0.02603(10) 0.36987(17) 0.0423(5) Uani d . 1 1
H H2B 0.1698 -0.0508 0.3581 0.051 Uiso calc R 1 1
O O1 0.25263(7) 0.01830(9) 0.49865(15) 0.0523(4) Uani d . 1 1

loop_
_atom_site_aniso_label
_atom_site_aniso_U_11
_atom_site_aniso_U_22
_atom_site_aniso_U_33
_atom_site_aniso_U_12
_atom_site_aniso_U_13
_atom_site_aniso_U_23
B1 0.0317(12) 0.0293(11) 0.0305(12) -0.0016(9) 0.0020(11) -0.0061(10)
N3 0.0510(12) 0.0388(11) 0.0567(13) -0.0044(9) -0.0027(11) 0.0042(10)
C1 0.0339(11) 0.0305(10) 0.0198(9) -0.0010(8) -0.0008(9) -0.0021(8)
C2 0.0361(11) 0.0311(10) 0.0303(11) -0.0021(9) -0.0042(10) -0.0058(9)
C3 0.0392(12) 0.0388(12) 0.0313(11) 0.0054(10) -0.0085(10) -0.0054(10)
C4 0.0505(14) 0.0287(10) 0.0310(11) 0.0063(9) -0.0019(11) -0.0008(9)
C5 0.0472(13) 0.0281(10) 0.0367(12) -0.0068(9) 0.0037(11) 0.0002(10)
C6 0.0318(11) 0.0337(11) 0.0297(11) -0.0028(8) 0.0026(10) 0.0003(9)
C7 0.0251(10) 0.0325(11) 0.0367(12) 0.0046(8) 0.0024(10) -0.0071(10)
C8 0.0295(11) 0.0322(11) 0.0485(14) 0.0030(9) -0.0020(10) -0.0101(10)
C9 0.0387(13) 0.0372(12) 0.0654(18) 0.0026(10) -0.0062(12) -0.0195(13)
C10 0.0390(14) 0.0581(16) 0.0510(16) 0.0010(12) -0.0057(12) -0.0307(13)
C11 0.0438(14) 0.0663(17) 0.0341(12) 0.0024(12) 0.0000(11) -0.0136(12)
C12 0.0431(14) 0.0433(13) 0.0341(12) -0.0043(10) 0.0023(11) -0.0084(10)
C13 0.0302(11) 0.0258(10) 0.0337(11) -0.0061(8) -0.0016(9) -0.0035(8)
C14 0.0380(12) 0.0328(11) 0.0398(12) 0.0009(9) 0.0024(11) -0.0003(10)
C15 0.0471(14) 0.0304(11) 0.0536(15) -0.0015(10) -0.0040(12) 0.0072(10)
C16 0.0521(15) 0.0429(14) 0.0524(16) -0.0081(12) 0.0094(13) 0.0182(12)
C17 0.0470(14) 0.0451(14) 0.0522(15) -0.0009(11) 0.0196(12) 0.0081(12)
C18 0.0372(12) 0.0290(11) 0.0426(13) -0.0033(9) 0.0052(11) 0.0027(10)
C19 0.0347(11) 0.0245(9) 0.0309(10) 0.0006(8) -0.0015(10) 0.0020(9)
C20 0.0397(12) 0.0339(11) 0.0344(11) 0.0017(9) 0.0018(10) -0.0018(9)
C21 0.0388(13) 0.0423(12) 0.0474(14) 0.0070(10) 0.0102(11) 0.0066(11)
C22 0.0298(11) 0.0444(12) 0.0571(15) 0.0001(10) 0.0001(12) 0.0149(12)
C23 0.0390(13) 0.0403(12) 0.0444(13) -0.0063(10) -0.0105(11) 0.0105(11)
C24 0.0366(12) 0.0351(11) 0.0324(11) -0.0027(9) -0.0002(10) 0.0023(9)
C25 0.0558(15) 0.0320(11) 0.0302(12) -0.0027(11) -0.0017(11) -0.0008(9)
C26 0.0628(17) 0.0329(12) 0.0321(12) 0.0024(11) 0.0103(12) -0.0025(10)
C27 0.0398(13) 0.0314(12) 0.0464(14) 0.0040(10) 0.0141(11) 0.0019(9)
C28 0.0351(11) 0.0263(10) 0.0360(12) 0.0017(8) 0.0037(9) 0.0013(9)
C29 0.0373(12) 0.0277(10) 0.0301(11) -0.0001(8) 0.0011(10) 0.0015(9)
C30 0.0440(14) 0.0484(13) 0.0356(13) 0.0138(11) 0.0100(11) 0.0040(10)
C31 0.0748(19) 0.0552(16) 0.0286(12) 0.0153(13) 0.0067(13) -0.0004(11)
C32 0.0581(17) 0.0593(16) 0.0399(14) 0.0076(13) -0.0145(13) -0.0013(12)
C33 0.0384(13) 0.0471(13) 0.0489(14) 0.0042(11) -0.0052(11) 0.0010(12)
C34 0.0319(12) 0.0661(16) 0.0513(16) -0.0020(11) -0.0030(12) 0.0160(13)
C35 0.0414(14) 0.0718(18) 0.0413(14) 0.0180(12) -0.0050(11) -0.0021(13)
C36 0.0296(11) 0.0303(11) 0.0473(13) 0.0057(9) -0.0065(10) -0.0056(10)
N1 0.0359(10) 0.0342(9) 0.0345(10) -0.0017(8) -0.0021(9) 0.0041(8)
N2 0.0372(10) 0.0397(10) 0.0499(12) -0.0010(8) -0.0130(10) -0.0058(9)
O1 0.0484(9) 0.0545(10) 0.0540(10) -0.0165(9) -0.0176(9) 0.0039(8)

loop_
_atom_type_symbol
_atom_type_description
_atom_type_scat_dispersion_real
_atom_type_scat_dispersion_imag
_atom_type_scat_source
C C 0.0033 0.0016 'International Tables Vol C Tables 4.2.6.8 and 6.1.1.4'
H H 0.0000 0.0000 'International Tables Vol C Tables 4.2.6.8 and 6.1.1.4'
B B 0.0013 0.0007 'International Tables Vol C Tables 4.2.6.8 and 6.1.1.4'
N N 0.0061 0.0033 'International Tables Vol C Tables 4.2.6.8 and 6.1.1.4'
O O 0.0106 0.0060 'International Tables Vol C Tables 4.2.6.8 and 6.1.1.4'

loop_
_geom_angle_atom_site_label_1
_geom_angle_atom_site_label_2
_geom_angle_atom_site_label_3
_geom_angle
C19 B1 C1 109.42(16)
C19 B1 C7 112.06(17)
C1 B1 C7 107.72(17)
C19 B1 C13 107.26(17)
C1 B1 C13 111.14(17)
C7 B1 C13 109.28(16)
C36 N3 H3A 120.0
C36 N3 H3B 120.0
H3A N3 H3B 120.0
C6 C1 C2 114.62(18)
C6 C1 B1 124.18(17)
C2 C1 B1 121.19(17)
C3 C2 C1 123.23(19)
C3 C2 H2A 118.4
C1 C2 H2A 118.4
C2 C3 C4 120.0(2)
C2 C3 H3C 120.0
C4 C3 H3C 120.0
C5 C4 C3 118.91(19)
C5 C4 H4A 120.5
C3 C4 H4A 120.5
C4 C5 C6 120.28(19)
C4 C5 H5A 119.9
C6 C5 H5A 119.9
C1 C6 C5 123.0(2)
C1 C6 H6A 118.5
C5 C6 H6A 118.5
C12 C7 C8 115.1(2)
C12 C7 B1 121.28(19)
C8 C7 B1 123.6(2)
C9 C8 C7 122.1(2)
C9 C8 H8A 118.9
C7 C8 H8A 118.9
C8 C9 C10 120.9(2)
C8 C9 H9A 119.6
C10 C9 H9A 119.6
C11 C10 C9 119.1(2)
C11 C10 H10A 120.4
C9 C10 H10A 120.4
C10 C11 C12 119.6(2)
C10 C11 H11A 120.2
C12 C11 H11A 120.2
C11 C12 C7 123.1(2)
C11 C12 H12A 118.4
C7 C12 H12A 118.4
C18 C13 C14 114.7(2)
C18 C13 B1 124.62(18)
C14 C13 B1 120.70(18)
C15 C14 C13 123.0(2)
C15 C14 H14A 118.5
C13 C14 H14A 118.5
C16 C15 C14 120.1(2)
C16 C15 H15A 119.9
C14 C15 H15A 119.9
C15 C16 C17 118.9(2)
C15 C16 H16A 120.5
C17 C16 H16A 120.5
C18 C17 C16 120.3(2)
C18 C17 H17A 119.8
C16 C17 H17A 119.8
C17 C18 C13 123.0(2)
C17 C18 H18A 118.5
C13 C18 H18A 118.5
C24 C19 C20 115.00(19)
C24 C19 B1 119.75(19)
C20 C19 B1 125.24(19)
C19 C20 C21 122.4(2)
C19 C20 H20A 118.8
C21 C20 H20A 118.8
C22 C21 C20 120.5(2)
C22 C21 H21A 119.8
C20 C21 H21A 119.8
C21 C22 C23 118.9(2)
C21 C22 H22A 120.5
C23 C22 H22A 120.5
C22 C23 C24 120.1(2)
C22 C23 H23A 120.0
C24 C23 H23A 120.0
C19 C24 C23 123.1(2)
C19 C24 H24A 118.4
C23 C24 H24A 118.4
N1 C25 C26 122.1(2)
N1 C25 H25A 118.9
C26 C25 H25A 118.9
C27 C26 C25 119.3(2)
C27 C26 H26A 120.3
C25 C26 H26A 120.3
C26 C27 C28 120.2(2)
C26 C27 H27A 119.9
C28 C27 H27A 119.9
C29 C28 C27 119.1(2)
C29 C28 C33 118.9(2)
C27 C28 C33 122.0(2)
N1 C29 C30 122.30(19)
N1 C29 C28 118.08(19)
C30 C29 C28 119.6(2)
C31 C30 C29 119.3(2)
C31 C30 H30A 120.4
C29 C30 H30A 120.4
C30 C31 C32 121.8(2)
C30 C31 H31A 119.1
C32 C31 H31A 119.1
C33 C32 C31 119.8(2)
C33 C32 H32A 120.1
C31 C32 H32A 120.1
C32 C33 C28 120.6(2)
C32 C33 H33A 119.7
C28 C33 H33A 119.7
N1 C34 C35 111.8(2)
N1 C34 H34A 109.3
C35 C34 H34A 109.3
N1 C34 H34B 109.3
C35 C34 H34B 109.3
H34A C34 H34B 107.9
N2 C35 C34 114.2(2)
N2 C35 H35A 108.7
C34 C35 H35A 108.7
N2 C35 H35B 108.7
C34 C35 H35B 108.7
H35A C35 H35B 107.6
O1 C36 N2 121.7(2)
O1 C36 N3 123.0(2)
N2 C36 N3 115.3(2)
C25 N1 C29 120.98(19)
C25 N1 C34 117.2(2)
C29 N1 C34 121.74(19)
C36 N2 C35 121.83(19)
C36 N2 H2B 119.1
C35 N2 H2B 119.1

loop_
_geom_bond_atom_site_label_1
_geom_bond_atom_site_label_2
_geom_bond_distance
B1 C19 1.645(3)
B1 C1 1.652(3)
B1 C7 1.650(3)
B1 C13 1.649(3)
N3 C36 1.353(3)
N3 H3A 0.8800
N3 H3B 0.8800
C1 C6 1.398(3)
C1 C2 1.403(3)
C2 C3 1.385(3)
C2 H2A 0.9500
C3 C4 1.383(3)
C3 H3C 0.9500
C4 C5 1.377(3)
C4 H4A 0.9500
C5 C6 1.389(3)
C5 H5A 0.9500
C6 H6A 0.9500
C7 C12 1.400(3)
C7 C8 1.402(3)
C8 C9 1.396(3)
C8 H8A 0.9500
C9 C10 1.365(4)
C9 H9A 0.9500
C10 C11 1.388(4)
C10 H10A 0.9500
C11 C12 1.391(3)
C11 H11A 0.9500
C12 H12A 0.9500
C13 C18 1.391(3)
C13 C14 1.404(3)
C14 C15 1.385(3)
C14 H14A 0.9500
C15 C16 1.378(4)
C15 H15A 0.9500
C16 C17 1.372(3)
C16 H16A 0.9500
C17 C18 1.390(3)
C17 H17A 0.9500
C18 H18A 0.9500
C19 C24 1.402(3)
C19 C20 1.396(3)
C20 C21 1.399(3)
C20 H20A 0.9500
C21 C22 1.373(4)
C21 H21A 0.9500
C22 C23 1.382(4)
C22 H22A 0.9500
C23 C24 1.386(3)
C23 H23A 0.9500
C24 H24A 0.9500
C25 N1 1.332(3)
C25 C26 1.377(3)
C25 H25A 0.9500
C26 C27 1.357(3)
C26 H26A 0.9500
C27 C28 1.404(3)
C27 H27A 0.9500
C28 C29 1.415(3)
C28 C33 1.411(3)
C29 N1 1.384(3)
C29 C30 1.402(3)
C30 C31 1.361(4)
C30 H30A 0.9500
C31 C32 1.400(4)
C31 H31A 0.9500
C32 C33 1.353(4)
C32 H32A 0.9500
C33 H33A 0.9500
C34 N1 1.477(3)
C34 C35 1.515(4)
C34 H34A 0.9900
C34 H34B 0.9900
C35 N2 1.442(3)
C35 H35A 0.9900
C35 H35B 0.9900
C36 O1 1.213(3)
C36 N2 1.354(3)
N2 H2B 0.8800

loop_
_geom_hbond_atom_site_label_D
_geom_hbond_atom_site_label_H
_geom_hbond_atom_site_label_A
_geom_hbond_site_symmetry_A
_geom_hbond_distance_DH
_geom_hbond_distance_HA
_geom_hbond_distance_DA
_geom_hbond_angle_DHA
C30 H30A O1 8_544 0.95 2.30 3.173(3) 153
N2 H2B Cg2 4_545 0.88 2.62 3.483(2) 168
C26 H26A Cg1 8_545 0.95 2.61 3.438(3) 146
C27 H27A Cg2 3_455 0.95 2.68 3.572(3) 157

loop_
_geom_torsion_atom_site_label_1
_geom_torsion_atom_site_label_2
_geom_torsion_atom_site_label_3
_geom_torsion_atom_site_label_4
_geom_torsion
C19 B1 C1 C6 10.8(3)
C7 B1 C1 C6 132.9(2)
C13 B1 C1 C6 -107.5(2)
C19 B1 C1 C2 -170.64(19)
C7 B1 C1 C2 -48.6(3)
C13 B1 C1 C2 71.1(2)
C6 C1 C2 C3 1.0(3)
B1 C1 C2 C3 -177.6(2)
C1 C2 C3 C4 -1.0(3)
C2 C3 C4 C5 0.3(3)
C3 C4 C5 C6 0.3(3)
C2 C1 C6 C5 -0.4(3)
B1 C1 C6 C5 178.2(2)
C4 C5 C6 C1 -0.2(3)
C19 B1 C7 C12 78.1(3)
C1 B1 C7 C12 -42.3(3)
C13 B1 C7 C12 -163.18(19)
C19 B1 C7 C8 -102.9(2)
C1 B1 C7 C8 136.7(2)
C13 B1 C7 C8 15.9(3)
C12 C7 C8 C9 -0.1(3)
B1 C7 C8 C9 -179.3(2)
C7 C8 C9 C10 -0.2(4)
C8 C9 C10 C11 0.9(4)
C9 C10 C11 C12 -1.3(4)
C10 C11 C12 C7 1.0(4)
C8 C7 C12 C11 -0.3(3)
B1 C7 C12 C11 178.9(2)
C19 B1 C13 C18 -137.6(2)
C1 B1 C13 C18 -18.1(3)
C7 B1 C13 C18 100.7(2)
C19 B1 C13 C14 43.7(2)
C1 B1 C13 C14 163.26(18)
C7 B1 C13 C14 -78.0(2)
C18 C13 C14 C15 0.5(3)
B1 C13 C14 C15 179.3(2)
C13 C14 C15 C16 1.3(4)
C14 C15 C16 C17 -1.6(4)
C15 C16 C17 C18 0.2(4)
C16 C17 C18 C13 1.7(4)
C14 C13 C18 C17 -2.0(3)
B1 C13 C18 C17 179.3(2)
C1 B1 C19 C24 -74.9(2)
C7 B1 C19 C24 165.72(18)
C13 B1 C19 C24 45.8(2)
C1 B1 C19 C20 103.8(2)
C7 B1 C19 C20 -15.6(3)
C13 B1 C19 C20 -135.6(2)
C24 C19 C20 C21 -1.3(3)
B1 C19 C20 C21 -180.0(2)
C19 C20 C21 C22 0.6(3)
C20 C21 C22 C23 0.4(3)
C21 C22 C23 C24 -0.8(3)
C20 C19 C24 C23 0.9(3)
B1 C19 C24 C23 179.7(2)
C22 C23 C24 C19 0.0(3)
N1 C25 C26 C27 -2.1(3)
C25 C26 C27 C28 3.5(3)
C26 C27 C28 C29 -1.3(3)
C26 C27 C28 C33 177.7(2)
C27 C28 C29 N1 -2.4(3)
C33 C28 C29 N1 178.66(19)
C27 C28 C29 C30 178.6(2)
C33 C28 C29 C30 -0.3(3)
N1 C29 C30 C31 -178.4(2)
C28 C29 C30 C31 0.5(3)
C29 C30 C31 C32 -0.3(4)
C30 C31 C32 C33 -0.1(4)
C31 C32 C33 C28 0.2(4)
C29 C28 C33 C32 0.0(3)
C27 C28 C33 C32 -179.0(2)
N1 C34 C35 N2 -54.0(3)
C26 C25 N1 C29 -1.7(3)
C26 C25 N1 C34 -179.3(2)
C30 C29 N1 C25 -177.2(2)
C28 C29 N1 C25 3.8(3)
C30 C29 N1 C34 0.3(3)
C28 C29 N1 C34 -178.71(19)
C35 C34 N1 C25 93.1(3)
C35 C34 N1 C29 -84.5(3)
O1 C36 N2 C35 13.3(3)
N3 C36 N2 C35 -169.2(2)
C34 C35 N2 C36 -77.0(3)

loop_
_cod_related_entry_id
_cod_related_entry_database
_cod_related_entry_code
1 ChemSpider 30656893
